data_9014288
loop_
_publ_author_name
'Masse, R.'
'Aleonard, S.'
'Averbuch-Pouchot M'

_publ_section_title
;
 Chemical Preparation and X-ray Structure Determination of K0.3 Nb F
 _cod_database_code 1008237
;
_journal_name_full 'Journal of Solid State Chemistry'
_journal_page_first 136
_journal_page_last 139
_journal_paper_doi 10.1016/0022-4596(84)90236-6
_journal_volume 53
_journal_year 1984
_chemical_formula_sum 'F9 K0.9 Nb3'
_space_group_IT_number 20
_symmetry_space_group_name_Hall 'C 2c 2'
_symmetry_space_group_name_H-M 'C 2 2 21'
_cell_angle_alpha 90
_cell_angle_beta 90
_cell_angle_gamma 90
_cell_length_a 7.540
_cell_length_b 13.06
_cell_length_c 7.750
_cell_formula_units_Z 4
_cell_volume 763.161
_database_code_amcsd 0016159
_exptl_crystal_density_diffrn 4.220
_cod_duplicate_entry 1008237
_cod_original_formula_sum 'Nb3 K.9 F9'
_cod_database_code 9014288
_amcsd_formula_title 'F3 K0.3 Nb'

loop_
_space_group_symop_operation_xyz
x,y,z
1/2+x,1/2+y,z
-x,y,1/2-z
1/2-x,1/2+y,1/2-z
x,-y,-z
1/2+x,1/2-y,-z
-x,-y,1/2+z
1/2-x,1/2-y,1/2+z

loop_
_atom_site_label
_atom_site_fract_x
_atom_site_fract_y
_atom_site_fract_z
_atom_site_occupancy
Nb1 -0.00380 0.00000 0.00000 1.00000
Nb2 0.25150 0.25180 0.00130 1.00000
K1 0.00000 0.49700 0.25000 0.90000
F1 0.50200 0.20950 0.47300 1.00000
F2 0.68500 0.39640 -0.04200 1.00000
F3 0.68720 0.39470 0.49400 1.00000
F4 0.77150 0.26250 0.25600 1.00000
F5 0.00000 -0.01190 0.25000 1.00000

loop_
_cod_related_entry_id
_cod_related_entry_database
_cod_related_entry_code
1 AMCSD 0016159
